data_4504446
loop_
_publ_author_name
'Wang, Jing'
'Zhang, Yue-Hua'
'Li, Hao-Xiang'
'Lin, Zhuo-Jia'
'Tong, Ming-Liang'

_publ_section_title
;
 Construction of Pyridinethiolate-Bridged 2D and 3D Coordination Networks
 of d10Metal Halides via Solvothermalin SituDisulfide Cleavage Reactions
;
_journal_issue 11
_journal_name_full 'Crystal Growth &amp; Design'
_journal_page_first 2352
_journal_paper_doi 10.1021/cg070622x
_journal_volume 7
_journal_year 2007
_chemical_formula_sum 'C5 H5 Ag2 Cl2 N S'
_chemical_formula_weight 397.81
_chemical_name_systematic
; 
 ? 
;
_space_group_IT_number 14
_symmetry_cell_setting monoclinic
_symmetry_space_group_name_Hall '-P 2ybc'
_symmetry_space_group_name_H-M 'P 1 21/c 1'
_atom_sites_solution_hydrogens geom
_atom_sites_solution_primary direct
_atom_sites_solution_secondary difmap
_audit_creation_method SHELXL-97
_cell_angle_alpha 90.00
_cell_angle_beta 91.697(4)
_cell_angle_gamma 90.00
_cell_formula_units_Z 4
_cell_length_a 4.2314(8)
_cell_length_b 10.732(2)
_cell_length_c 18.842(4)
_cell_measurement_temperature 293(2)
_cell_volume 855.3(3)
_computing_cell_refinement
;
SAINT-PLUS for Windows NT, Ver. 6.0, Bruker AXS Inc., 1997.
;
_computing_data_collection
;
SMART for Windows NT, Bruker AXS Inc., 1998.
;
_computing_data_reduction
;
SAINT-PLUS for Windows NT, Ver. 6.0, Bruker AXS Inc., 1997.
;
_computing_molecular_graphics
;
XP-Interactive Molecular Graphics, Ver. 6.10, Bruker AXS Inc., 2000.
;
_computing_publication_material 'SHELXTL-Bruker AXS Inc., 1998.'
_computing_structure_refinement 'SHELXL-97 (Sheldrick, 1997)'
_computing_structure_solution 'SHELXS-97 (Sheldrick, 1990)'
_diffrn_ambient_temperature 293(2)
_diffrn_measured_fraction_theta_full 0.946
_diffrn_measured_fraction_theta_max 0.946
_diffrn_measurement_device_type 'CCD area detector'
_diffrn_measurement_method 'phi and omega scans'
_diffrn_radiation_monochromator graphite
_diffrn_radiation_source 'fine-focus sealed tube'
_diffrn_radiation_type MoK\a
_diffrn_radiation_wavelength 0.71073
_diffrn_reflns_av_R_equivalents 0.0144
_diffrn_reflns_av_sigmaI/netI 0.0226
_diffrn_reflns_limit_h_max 4
_diffrn_reflns_limit_h_min -5
_diffrn_reflns_limit_k_max 10
_diffrn_reflns_limit_k_min -13
_diffrn_reflns_limit_l_max 23
_diffrn_reflns_limit_l_min -15
_diffrn_reflns_number 3237
_diffrn_reflns_theta_full 26.00
_diffrn_reflns_theta_max 26.00
_diffrn_reflns_theta_min 2.18
_diffrn_standards_decay_% 0
_diffrn_standards_interval_count 0
_diffrn_standards_interval_time 0
_diffrn_standards_number 0
_exptl_absorpt_coefficient_mu 5.373
_exptl_absorpt_correction_T_max 0.7750
_exptl_absorpt_correction_T_min 0.4996
_exptl_absorpt_correction_type multi-scan
_exptl_absorpt_process_details 'SADABS (Bruker, 2002)'
_exptl_crystal_density_diffrn 3.089
_exptl_crystal_density_method 'not measured'
_exptl_crystal_F_000 744
_exptl_crystal_size_max 0.15
_exptl_crystal_size_mid 0.06
_exptl_crystal_size_min 0.05
_refine_diff_density_max 2.867
_refine_diff_density_min -2.184
_refine_diff_density_rms 0.200
_refine_ls_extinction_method none
_refine_ls_goodness_of_fit_ref 1.026
_refine_ls_hydrogen_treatment mixed
_refine_ls_matrix_type full
_refine_ls_number_parameters 104
_refine_ls_number_reflns 1591
_refine_ls_number_restraints 0
_refine_ls_restrained_S_all 1.026
_refine_ls_R_factor_all 0.0618
_refine_ls_R_factor_gt 0.0573
_refine_ls_shift/su_max 0.000
_refine_ls_shift/su_mean 0.000
_refine_ls_structure_factor_coef Fsqd
_refine_ls_weighting_details 'calc w=1/[\s^2^(Fo^2^)+(0.0507P)^2^+12.4847P] where P=(Fo^2^+2Fc^2^)/3'
_refine_ls_weighting_scheme calc
_refine_ls_wR_factor_gt 0.1298
_refine_ls_wR_factor_ref 0.1330
_reflns_number_gt 1426
_reflns_number_total 1591
_reflns_threshold_expression >2sigma(I)
_cod_data_source_file cg070622x-file003.cif
_cod_data_source_block complex2
_cod_original_sg_symbol_H-M P2(1)/c
_cod_database_code 4504446

loop_
_symmetry_equiv_pos_as_xyz
'x, y, z'
'-x, y+1/2, -z+1/2'
'-x, -y, -z'
'x, -y-1/2, z-1/2'

loop_
_atom_site_label
_atom_site_type_symbol
_atom_site_fract_x
_atom_site_fract_y
_atom_site_fract_z
_atom_site_U_iso_or_equiv
_atom_site_adp_type
_atom_site_occupancy
_atom_site_symmetry_multiplicity
_atom_site_calc_flag
_atom_site_refinement_flags
Ag1 Ag 1.2144(2) 0.14004(8) 0.47654(4) 0.0568(3) Uani 1 1 d .
Ag2 Ag 0.7482(2) 0.39525(12) 0.45993(5) 0.0783(4) Uani 1 1 d .
Cl1 Cl 1.2983(5) -0.04571(19) 0.58468(11) 0.0381(5) Uani 1 1 d .
Cl2 Cl 0.3302(5) 0.36259(19) 0.36805(10) 0.0343(5) Uani 1 1 d .
S1 S 1.1739(5) 0.33989(19) 0.54680(9) 0.0308(4) Uani 1 1 d .
N1 N 0.7829(18) 0.2687(8) 0.7611(4) 0.0417(19) Uani 1 1 d .
H1N H 0.71(2) 0.252(10) 0.799(6) 0.05(3) Uiso 1 1 d .
C1 C 1.102(2) 0.3861(8) 0.6874(4) 0.0334(18) Uani 1 1 d .
H1 H 1.2396 0.4527 0.6816 0.040 Uiso 1 1 calc R
C2 C 0.981(2) 0.3630(9) 0.7525(4) 0.042(2) Uani 1 1 d .
H2 H 1.0381 0.4135 0.7909 0.050 Uiso 1 1 calc R
C3 C 1.0212(17) 0.3105(7) 0.6299(4) 0.0252(15) Uani 1 1 d .
C4 C 0.700(2) 0.1916(9) 0.7079(5) 0.040(2) Uani 1 1 d .
H4 H 0.5632 0.1256 0.7160 0.048 Uiso 1 1 calc R
C5 C 0.8171(19) 0.2104(8) 0.6413(4) 0.0320(17) Uani 1 1 d .
H5 H 0.7610 0.1569 0.6042 0.038 Uiso 1 1 calc R

loop_
_atom_site_aniso_label
_atom_site_aniso_U_11
_atom_site_aniso_U_22
_atom_site_aniso_U_33
_atom_site_aniso_U_23
_atom_site_aniso_U_13
_atom_site_aniso_U_12
Ag1 0.0664(6) 0.0520(5) 0.0524(5) -0.0135(3) 0.0103(4) 0.0024(4)
Ag2 0.0541(6) 0.1309(10) 0.0487(5) 0.0206(5) -0.0191(4) -0.0188(5)
Cl1 0.0376(12) 0.0404(11) 0.0366(10) 0.0031(8) 0.0082(8) -0.0004(9)
Cl2 0.0314(11) 0.0450(11) 0.0266(9) -0.0033(8) 0.0021(7) 0.0011(8)
S1 0.0333(11) 0.0379(11) 0.0216(8) 0.0016(7) 0.0067(7) -0.0005(8)
N1 0.036(4) 0.064(5) 0.026(3) 0.012(3) 0.010(3) 0.011(4)
C1 0.039(5) 0.035(4) 0.026(4) 0.001(3) 0.004(3) 0.001(3)
C2 0.047(6) 0.053(5) 0.025(4) -0.001(4) 0.005(4) 0.009(4)
C3 0.023(4) 0.031(4) 0.022(3) 0.003(3) 0.005(3) 0.006(3)
C4 0.034(5) 0.043(5) 0.045(5) 0.016(4) 0.007(4) -0.002(4)
C5 0.030(4) 0.038(4) 0.029(4) 0.005(3) 0.001(3) 0.001(3)

loop_
_atom_type_symbol
_atom_type_description
_atom_type_scat_dispersion_real
_atom_type_scat_dispersion_imag
_atom_type_scat_source
C C 0.0033 0.0016 'International Tables Vol C Tables 4.2.6.8 and 6.1.1.4'
H H 0.0000 0.0000 'International Tables Vol C Tables 4.2.6.8 and 6.1.1.4'
N N 0.0061 0.0033 'International Tables Vol C Tables 4.2.6.8 and 6.1.1.4'
S S 0.1246 0.1234 'International Tables Vol C Tables 4.2.6.8 and 6.1.1.4'
Cl Cl 0.1484 0.1585 'International Tables Vol C Tables 4.2.6.8 and 6.1.1.4'
Ag Ag -0.8971 1.1015 'International Tables Vol C Tables 4.2.6.8 and 6.1.1.4'

loop_
_geom_angle_atom_site_label_1
_geom_angle_atom_site_label_2
_geom_angle_atom_site_label_3
_geom_angle
_geom_angle_site_symmetry_1
_geom_angle_site_symmetry_3
S1 Ag1 Cl1 129.05(8) . 3_856
S1 Ag1 Cl1 119.23(7) . 3_756
Cl1 Ag1 Cl1 108.09(8) 3_856 3_756
S1 Ag1 Cl1 103.11(7) . .
Cl1 Ag1 Cl1 87.78(7) 3_856 .
Cl1 Ag1 Cl1 97.32(7) 3_756 .
Cl2 Ag2 S1 157.79(9) . .
Cl2 Ag2 S1 101.03(7) . 3_766
S1 Ag2 S1 100.68(7) . 3_766
Ag1 Cl1 Ag1 108.09(8) 3_856 3_756
Ag1 Cl1 Ag1 92.22(7) 3_856 .
Ag1 Cl1 Ag1 82.68(6) 3_756 .
C3 S1 Ag2 110.9(3) . .
C3 S1 Ag1 110.5(3) . .
Ag2 S1 Ag1 85.21(7) . .
C3 S1 Ag2 105.4(3) . 3_766
Ag2 S1 Ag2 79.32(7) . 3_766
Ag1 S1 Ag2 143.97(8) . 3_766
C2 N1 C4 122.2(8) . .
C2 N1 H1N 122(8) . .
C4 N1 H1N 115(8) . .
C2 C1 C3 120.3(8) . .
C2 C1 H1 119.8 . .
C3 C1 H1 119.8 . .
N1 C2 C1 120.2(8) . .
N1 C2 H2 119.9 . .
C1 C2 H2 119.9 . .
C1 C3 C5 117.9(7) . .
C1 C3 S1 120.5(6) . .
C5 C3 S1 121.6(6) . .
N1 C4 C5 119.9(8) . .
N1 C4 H4 120.1 . .
C5 C4 H4 120.1 . .
C4 C5 C3 119.5(8) . .
C4 C5 H5 120.3 . .
C3 C5 H5 120.3 . .

loop_
_geom_bond_atom_site_label_1
_geom_bond_atom_site_label_2
_geom_bond_distance
_geom_bond_site_symmetry_2
Ag1 S1 2.529(2) .
Ag1 Cl1 2.598(2) 3_856
Ag1 Cl1 2.629(2) 3_756
Ag1 Cl1 2.865(2) .
Ag2 Cl2 2.463(2) .
Ag2 S1 2.470(2) .
Ag2 S1 2.865(2) 3_766
Cl1 Ag1 2.598(2) 3_856
Cl1 Ag1 2.629(2) 3_756
S1 C3 1.741(7) .
S1 Ag2 2.865(2) 3_766
N1 C2 1.328(13) .
N1 C4 1.338(12) .
N1 H1N 0.80(11) .
C1 C2 1.365(12) .
C1 C3 1.388(11) .
C1 H1 0.9300 .
C2 H2 0.9300 .
C3 C5 1.400(11) .
C4 C5 1.378(12) .
C4 H4 0.9300 .
C5 H5 0.9300 .

loop_
_geom_hbond_atom_site_label_D
_geom_hbond_atom_site_label_H
_geom_hbond_atom_site_label_A
_geom_hbond_distance_DH
_geom_hbond_distance_HA
_geom_hbond_distance_DA
_geom_hbond_angle_DHA
_geom_hbond_site_symmetry_A
N1 H1N Cl2 0.80(11) 2.43(11) 3.154(8) 150(10) 4_566
